data_7248284
loop_
_publ_author_name
'R., Thrilokraj'
'Ma\/lecki, Jan Grzegorz'
'Budagumpi, Srinivasa'
'Kshirsagar, Umesh A.'
'Dateer, Ramesh B.'

_publ_section_title
;
 Biomass derived Cu2O nanoparticles for N-atom insertion reactions: a
 base-free synthesis of quinazolinones with a green approach
;
_journal_issue 8
_journal_name_full 'Green Chemistry'
_journal_page_first 4723
_journal_page_last 4732
_journal_paper_doi 10.1039/D4GC00569D
_journal_volume 26
_journal_year 2024
_chemical_formula_moiety 'C15 H12 N2 O2'
_chemical_formula_sum 'C15 H12 N2 O2'
_chemical_formula_weight 252.27
_space_group_crystal_system monoclinic
_space_group_IT_number 14
_space_group_name_Hall '-P 2yn'
_space_group_name_H-M_alt 'P 1 21/n 1'
_atom_sites_solution_hydrogens mixed
_atom_sites_solution_primary direct
_audit_creation_date 2023-10-23
_audit_creation_method
;
Olex2 1.5
(compiled 2023.08.24 svn.re1ec1418 for OlexSys, GUI svn.r6817)
;
_audit_update_record
;
2023-11-09 deposited with the CCDC.	2024-02-28 downloaded from the CCDC.
;
_cell_angle_alpha 90
_cell_angle_beta 97.761(7)
_cell_angle_gamma 90
_cell_formula_units_Z 4
_cell_length_a 10.4760(8)
_cell_length_b 5.0246(5)
_cell_length_c 22.8902(16)
_cell_measurement_reflns_used 2817
_cell_measurement_temperature 295(2)
_cell_measurement_theta_max 28.9050
_cell_measurement_theta_min 4.1000
_cell_volume 1193.85(17)
_computing_cell_refinement 'CrysAlisPro 1.171.42.49 (Rigaku OD, 2022)'
_computing_data_collection 'CrysAlisPro 1.171.42.49 (Rigaku OD, 2022)'
_computing_data_reduction 'CrysAlisPro 1.171.42.49 (Rigaku OD, 2022)'
_computing_molecular_graphics 'Olex2 1.5 (Dolomanov et al., 2009)'
_computing_publication_material 'Olex2 1.5 (Dolomanov et al., 2009)'
_computing_structure_refinement 'SHELXL 2019/3 (Sheldrick, 2015)'
_diffrn_ambient_temperature 295(2)
_diffrn_detector 'CCD plate'
_diffrn_detector_area_resol_mean 10.4015
_diffrn_detector_type Atlas
_diffrn_measured_fraction_theta_full 0.998
_diffrn_measured_fraction_theta_max 0.870
_diffrn_measurement_details
;
List of Runs (angles in degrees, time in seconds):

  # Type    Start    End  Width  t~exp~   \w     \q     \k     \f   Frames
#--------------------------------------------------------------------------
  1  \w    -62.00  39.00   1.00   17.05    --   10.84 -57.00 120.00  101
  2  \w    -91.00  30.00   1.00   17.05    --  -11.00 -19.00 -30.00  121
  3  \w    -44.00   4.00   1.00   17.05    --  -11.00  77.00 -30.00   48
;
_diffrn_measurement_device 'four-circle diffractometer'
_diffrn_measurement_device_type 'Xcalibur, Atlas, Gemini ultra'
_diffrn_measurement_method '\w scans'
_diffrn_orient_matrix_type 'CrysAlisPro convention (1999,Acta A55,543-557)'
_diffrn_orient_matrix_UB_11 0.0146809000
_diffrn_orient_matrix_UB_12 -0.0627238000
_diffrn_orient_matrix_UB_13 -0.0260509000
_diffrn_orient_matrix_UB_21 -0.0456138000
_diffrn_orient_matrix_UB_22 -0.1011568000
_diffrn_orient_matrix_UB_23 0.0034515000
_diffrn_orient_matrix_UB_31 -0.0487663000
_diffrn_orient_matrix_UB_32 0.0758094000
_diffrn_orient_matrix_UB_33 -0.0169342000
_diffrn_radiation_monochromator graphite
_diffrn_radiation_probe x-ray
_diffrn_radiation_type 'Mo K\a'
_diffrn_radiation_wavelength 0.71073
_diffrn_reflns_av_R_equivalents 0.0327
_diffrn_reflns_av_unetI/netI 0.0369
_diffrn_reflns_Laue_measured_fraction_full 0.998
_diffrn_reflns_Laue_measured_fraction_max 0.870
_diffrn_reflns_limit_h_max 14
_diffrn_reflns_limit_h_min -14
_diffrn_reflns_limit_k_max 6
_diffrn_reflns_limit_k_min -5
_diffrn_reflns_limit_l_max 31
_diffrn_reflns_limit_l_min -28
_diffrn_reflns_number 8253
_diffrn_reflns_point_group_measured_fraction_full 0.998
_diffrn_reflns_point_group_measured_fraction_max 0.870
_diffrn_reflns_theta_full 25.242
_diffrn_reflns_theta_max 29.416
_diffrn_reflns_theta_min 3.542
_diffrn_source 'fine-focus sealed X-ray tube'
_diffrn_source_type 'Enhance (Mo) X-ray Source'
_exptl_absorpt_coefficient_mu 0.095
_exptl_absorpt_correction_T_max 1.00000
_exptl_absorpt_correction_T_min 0.49616
_exptl_absorpt_correction_type multi-scan
_exptl_absorpt_process_details
;
CrysAlisPro 1.171.42.49 (Rigaku Oxford Diffraction, 2022)
Empirical absorption correction using spherical harmonics,
implemented in SCALE3 ABSPACK scaling algorithm.
;
_exptl_crystal_colour colourless
_exptl_crystal_density_diffrn 1.404
_exptl_crystal_description plate
_exptl_crystal_F_000 528
_exptl_crystal_size_max 0.36
_exptl_crystal_size_mid 0.17
_exptl_crystal_size_min 0.04
_refine_diff_density_max 0.208
_refine_diff_density_min -0.284
_refine_diff_density_rms 0.069
_refine_ls_extinction_method none
_refine_ls_goodness_of_fit_ref 1.046
_refine_ls_hydrogen_treatment mixed
_refine_ls_matrix_type full
_refine_ls_number_parameters 177
_refine_ls_number_reflns 2859
_refine_ls_number_restraints 0
_refine_ls_restrained_S_all 1.046
_refine_ls_R_factor_all 0.0839
_refine_ls_R_factor_gt 0.0538
_refine_ls_shift/su_max 0.000
_refine_ls_shift/su_mean 0.000
_refine_ls_structure_factor_coef Fsqd
_refine_ls_weighting_details 'w=1/[\s^2^(Fo^2^)+(0.0682P)^2^+0.1980P] where P=(Fo^2^+2Fc^2^)/3'
_refine_ls_weighting_scheme calc
_refine_ls_wR_factor_gt 0.1291
_refine_ls_wR_factor_ref 0.1467
_reflns_Friedel_coverage 0.000
_reflns_number_gt 1944
_reflns_number_total 2859
_reflns_threshold_expression 'I > 2\s(I)'
_cod_data_source_file d4gc00569d2.cif
_cod_data_source_block tr226
_cod_depositor_comments 'Adding full bibliography for 7248284.cif.'
_cod_original_cell_volume 1193.86(16)
_cod_original_sg_symbol_H-M 'P 21/n'
_cod_database_code 7248284
_shelx_shelxl_version_number 2019/3
_chemical_oxdiff_formula 'C15 H12 N2 O2'
_shelx_space_group_comment
;
The symmetry employed for this shelxl refinement is uniquely defined
by the following loop, which should always be used as a source of
symmetry information in preference to the above space-group names.
They are only intended as comments.
;
_olex2_refinement_description
;
1. Fixed Uiso
 At 1.2 times of:
  All C(H) groups
 At 1.5 times of:
  All C(H,H,H) groups
2.a Aromatic/amide H refined with riding coordinates:
 C4(H4), C5(H5), C6(H6), C7(H7), C10(H10), C11(H11), C13(H13), C14(H14)
2.b Idealised Me refined as rotating group:
 C15(H15A,H15B,H15C)
;
_olex2_submission_special_instructions 'No special instructions were received'
_oxdiff_exptl_absorpt_empirical_details
;
Empirical correction (ABSPACK) includes:
- Absorption correction using spherical harmonics
- Frame scaling
;
_oxdiff_exptl_absorpt_empirical_full_max 1.639
_oxdiff_exptl_absorpt_empirical_full_min 0.309

loop_
_space_group_symop_operation_xyz
'x, y, z'
'-x+1/2, y+1/2, -z+1/2'
'-x, -y, -z'
'x-1/2, -y-1/2, z-1/2'

loop_
_atom_site_label
_atom_site_type_symbol
_atom_site_fract_x
_atom_site_fract_y
_atom_site_fract_z
_atom_site_U_iso_or_equiv
_atom_site_adp_type
_atom_site_occupancy
_atom_site_site_symmetry_order
_atom_site_calc_flag
_atom_site_refinement_flags_posn
_atom_site_refinement_flags_adp
_atom_site_refinement_flags_occupancy
_atom_site_disorder_assembly
_atom_site_disorder_group
O1 O 1.10202(13) 1.2285(3) 0.03113(6) 0.0598(5) Uani 1 1 d . . . . .
O2 O 0.48241(11) 0.2803(3) 0.13065(5) 0.0464(4) Uani 1 1 d . . . . .
N1 N 0.90390(12) 1.1871(3) 0.17193(5) 0.0316(3) Uani 1 1 d . . . . .
N2 N 0.94241(12) 1.0585(3) 0.07739(6) 0.0352(4) Uani 1 1 d . . . . .
H2 H 0.9240(18) 0.955(4) 0.0451(9) 0.050(5) Uiso 1 1 d . . . . .
C1 C 0.87754(14) 1.0377(3) 0.12584(6) 0.0290(4) Uani 1 1 d . . . . .
C2 C 1.04340(15) 1.2289(4) 0.07445(7) 0.0374(4) Uani 1 1 d . . . . .
C3 C 1.07384(14) 1.3995(3) 0.12502(6) 0.0319(4) Uani 1 1 d . . . . .
C4 C 1.17273(16) 1.5870(4) 0.12738(7) 0.0409(4) Uani 1 1 d . . . . .
H4 H 1.220561 1.602117 0.096138 0.049 Uiso 1 1 calc R U . . .
C5 C 1.19931(17) 1.7483(4) 0.17559(8) 0.0420(4) Uani 1 1 d . . . . .
H5 H 1.265175 1.873322 0.177221 0.050 Uiso 1 1 calc R U . . .
C6 C 1.12722(17) 1.7247(4) 0.22235(7) 0.0397(4) Uani 1 1 d . . . . .
H6 H 1.145318 1.835197 0.255016 0.048 Uiso 1 1 calc R U . . .
C7 C 1.03017(16) 1.5411(4) 0.22078(7) 0.0366(4) Uani 1 1 d . . . . .
H7 H 0.982928 1.528091 0.252264 0.044 Uiso 1 1 calc R U . . .
C8 C 1.00181(14) 1.3730(3) 0.17200(6) 0.0301(4) Uani 1 1 d . . . . .
C9 C 0.77499(14) 0.8348(3) 0.12424(6) 0.0304(4) Uani 1 1 d . . . . .
C10 C 0.73768(16) 0.6742(4) 0.07587(7) 0.0359(4) Uani 1 1 d . . . . .
H10 H 0.778630 0.692557 0.042486 0.043 Uiso 1 1 calc R U . . .
C11 C 0.64041(16) 0.4861(4) 0.07597(7) 0.0374(4) Uani 1 1 d . . . . .
H11 H 0.616118 0.381547 0.042796 0.045 Uiso 1 1 calc R U . . .
C12 C 0.57986(14) 0.4551(3) 0.12573(7) 0.0340(4) Uani 1 1 d . . . . .
C13 C 0.61820(16) 0.6108(4) 0.17495(7) 0.0388(4) Uani 1 1 d . . . . .
H13 H 0.579074 0.588132 0.208741 0.047 Uiso 1 1 calc R U . . .
C14 C 0.71313(15) 0.7977(4) 0.17431(7) 0.0369(4) Uani 1 1 d . . . . .
H14 H 0.736988 0.901778 0.207598 0.044 Uiso 1 1 calc R U . . .
C15 C 0.43632(19) 0.1239(4) 0.08075(9) 0.0530(5) Uani 1 1 d . . . . .
H15A H 0.408284 0.238379 0.047945 0.079 Uiso 1 1 calc R U . . .
H15B H 0.365306 0.016903 0.089414 0.079 Uiso 1 1 calc R U . . .
H15C H 0.504141 0.010375 0.071075 0.079 Uiso 1 1 calc R U . . .

loop_
_atom_site_aniso_label
_atom_site_aniso_U_11
_atom_site_aniso_U_22
_atom_site_aniso_U_33
_atom_site_aniso_U_23
_atom_site_aniso_U_13
_atom_site_aniso_U_12
O1 0.0606(8) 0.0810(11) 0.0436(7) -0.0258(7) 0.0282(6) -0.0336(8)
O2 0.0450(7) 0.0518(9) 0.0449(7) 0.0008(6) 0.0154(5) -0.0143(6)
N1 0.0344(7) 0.0343(8) 0.0266(6) 0.0007(6) 0.0063(5) 0.0011(6)
N2 0.0348(7) 0.0436(9) 0.0287(7) -0.0088(6) 0.0104(5) -0.0072(6)
C1 0.0290(7) 0.0338(9) 0.0248(7) 0.0023(7) 0.0057(6) 0.0044(7)
C2 0.0362(8) 0.0458(11) 0.0321(8) -0.0043(7) 0.0118(7) -0.0075(8)
C3 0.0324(8) 0.0345(10) 0.0294(8) -0.0015(7) 0.0063(6) 0.0003(7)
C4 0.0396(9) 0.0464(11) 0.0382(9) -0.0019(8) 0.0100(7) -0.0064(8)
C5 0.0408(9) 0.0405(11) 0.0437(10) -0.0021(8) 0.0020(7) -0.0093(8)
C6 0.0463(10) 0.0362(10) 0.0349(9) -0.0064(7) -0.0004(7) 0.0011(8)
C7 0.0415(9) 0.0386(11) 0.0302(8) -0.0020(7) 0.0069(6) 0.0032(8)
C8 0.0307(8) 0.0315(9) 0.0281(8) 0.0031(7) 0.0037(6) 0.0046(7)
C9 0.0301(8) 0.0340(10) 0.0277(7) 0.0031(7) 0.0060(6) 0.0030(7)
C10 0.0375(9) 0.0449(11) 0.0272(8) 0.0016(7) 0.0111(6) -0.0045(8)
C11 0.0405(9) 0.0419(11) 0.0304(8) -0.0027(7) 0.0074(6) -0.0064(8)
C12 0.0311(8) 0.0357(10) 0.0363(8) 0.0069(7) 0.0079(6) -0.0007(7)
C13 0.0418(9) 0.0475(11) 0.0300(8) 0.0028(8) 0.0155(7) -0.0011(8)
C14 0.0386(9) 0.0433(11) 0.0299(8) -0.0039(7) 0.0081(7) -0.0015(8)
C15 0.0479(11) 0.0566(13) 0.0543(11) 0.0014(10) 0.0069(9) -0.0184(10)

loop_
_atom_type_symbol
_atom_type_description
_atom_type_scat_dispersion_real
_atom_type_scat_dispersion_imag
_atom_type_scat_source
C C 0.0033 0.0016 'International Tables Vol C Tables 4.2.6.8 and 6.1.1.4'
H H 0.0000 0.0000 'International Tables Vol C Tables 4.2.6.8 and 6.1.1.4'
N N 0.0061 0.0033 'International Tables Vol C Tables 4.2.6.8 and 6.1.1.4'
O O 0.0106 0.0060 'International Tables Vol C Tables 4.2.6.8 and 6.1.1.4'

loop_
_geom_angle_atom_site_label_1
_geom_angle_atom_site_label_2
_geom_angle_atom_site_label_3
_geom_angle
_geom_angle_site_symmetry_1
_geom_angle_site_symmetry_3
_geom_angle_publ_flag
C12 O2 C15 117.94(13) . . ?
C1 N1 C8 117.91(13) . . ?
C1 N2 H2 122.7(12) . . ?
C2 N2 H2 113.6(12) . . ?
C2 N2 C1 123.63(14) . . ?
N1 C1 N2 122.49(14) . . ?
N1 C1 C9 119.67(13) . . ?
N2 C1 C9 117.85(14) . . ?
O1 C2 N2 120.62(15) . . ?
O1 C2 C3 124.48(15) . . ?
N2 C2 C3 114.90(13) . . ?
C4 C3 C2 120.99(14) . . ?
C4 C3 C8 120.56(15) . . ?
C8 C3 C2 118.45(14) . . ?
C3 C4 H4 120.0 . . ?
C5 C4 C3 120.03(16) . . ?
C5 C4 H4 120.0 . . ?
C4 C5 H5 120.1 . . ?
C4 C5 C6 119.74(16) . . ?
C6 C5 H5 120.1 . . ?
C5 C6 H6 119.5 . . ?
C7 C6 C5 120.91(16) . . ?
C7 C6 H6 119.5 . . ?
C6 C7 H7 119.9 . . ?
C6 C7 C8 120.28(15) . . ?
C8 C7 H7 119.9 . . ?
N1 C8 C3 122.55(14) . . ?
N1 C8 C7 118.98(14) . . ?
C7 C8 C3 118.47(15) . . ?
C10 C9 C1 123.25(14) . . ?
C10 C9 C14 117.69(15) . . ?
C14 C9 C1 119.06(15) . . ?
C9 C10 H10 119.2 . . ?
C9 C10 C11 121.56(14) . . ?
C11 C10 H10 119.2 . . ?
C10 C11 H11 120.2 . . ?
C12 C11 C10 119.66(15) . . ?
C12 C11 H11 120.2 . . ?
O2 C12 C11 124.86(15) . . ?
O2 C12 C13 115.78(14) . . ?
C11 C12 C13 119.36(15) . . ?
C12 C13 H13 119.7 . . ?
C14 C13 C12 120.65(14) . . ?
C14 C13 H13 119.7 . . ?
C9 C14 H14 119.5 . . ?
C13 C14 C9 121.06(16) . . ?
C13 C14 H14 119.5 . . ?
O2 C15 H15A 109.5 . . ?
O2 C15 H15B 109.5 . . ?
O2 C15 H15C 109.5 . . ?
H15A C15 H15B 109.5 . . ?
H15A C15 H15C 109.5 . . ?
H15B C15 H15C 109.5 . . ?

loop_
_geom_bond_atom_site_label_1
_geom_bond_atom_site_label_2
_geom_bond_distance
_geom_bond_site_symmetry_2
_geom_bond_publ_flag
O1 C2 1.2347(19) . ?
O2 C12 1.3629(19) . ?
O2 C15 1.416(2) . ?
N1 C1 1.294(2) . ?
N1 C8 1.387(2) . ?
N2 H2 0.90(2) . ?
N2 C1 1.3808(19) . ?
N2 C2 1.370(2) . ?
C1 C9 1.478(2) . ?
C2 C3 1.441(2) . ?
C3 C4 1.396(2) . ?
C3 C8 1.401(2) . ?
C4 H4 0.9300 . ?
C4 C5 1.368(2) . ?
C5 H5 0.9300 . ?
C5 C6 1.396(3) . ?
C6 H6 0.9300 . ?
C6 C7 1.370(2) . ?
C7 H7 0.9300 . ?
C7 C8 1.400(2) . ?
C9 C10 1.383(2) . ?
C9 C14 1.403(2) . ?
C10 H10 0.9300 . ?
C10 C11 1.390(2) . ?
C11 H11 0.9300 . ?
C11 C12 1.386(2) . ?
C12 C13 1.386(2) . ?
C13 H13 0.9300 . ?
C13 C14 1.370(2) . ?
C14 H14 0.9300 . ?
C15 H15A 0.9600 . ?
C15 H15B 0.9600 . ?
C15 H15C 0.9600 . ?

loop_
_geom_torsion_atom_site_label_1
_geom_torsion_atom_site_label_2
_geom_torsion_atom_site_label_3
_geom_torsion_atom_site_label_4
_geom_torsion
_geom_torsion_site_symmetry_1
_geom_torsion_site_symmetry_2
_geom_torsion_site_symmetry_3
_geom_torsion_site_symmetry_4
_geom_torsion_publ_flag
O1 C2 C3 C4 2.0(3) . . . . ?
O1 C2 C3 C8 -177.97(18) . . . . ?
O2 C12 C13 C14 -178.37(15) . . . . ?
N1 C1 C9 C10 177.50(15) . . . . ?
N1 C1 C9 C14 -3.7(2) . . . . ?
N2 C1 C9 C10 -2.8(2) . . . . ?
N2 C1 C9 C14 175.96(14) . . . . ?
N2 C2 C3 C4 -178.60(16) . . . . ?
N2 C2 C3 C8 1.4(2) . . . . ?
C1 N1 C8 C3 -1.4(2) . . . . ?
C1 N1 C8 C7 178.56(14) . . . . ?
C1 N2 C2 O1 176.13(17) . . . . ?
C1 N2 C2 C3 -3.3(2) . . . . ?
C1 C9 C10 C11 -179.79(15) . . . . ?
C1 C9 C14 C13 -179.54(15) . . . . ?
C2 N2 C1 N1 2.9(2) . . . . ?
C2 N2 C1 C9 -176.72(14) . . . . ?
C2 C3 C4 C5 179.46(16) . . . . ?
C2 C3 C8 N1 0.9(2) . . . . ?
C2 C3 C8 C7 -179.13(15) . . . . ?
C3 C4 C5 C6 0.0(3) . . . . ?
C4 C3 C8 N1 -179.10(15) . . . . ?
C4 C3 C8 C7 0.9(2) . . . . ?
C4 C5 C6 C7 0.2(3) . . . . ?
C5 C6 C7 C8 0.1(3) . . . . ?
C6 C7 C8 N1 179.33(15) . . . . ?
C6 C7 C8 C3 -0.7(2) . . . . ?
C8 N1 C1 N2 -0.4(2) . . . . ?
C8 N1 C1 C9 179.26(13) . . . . ?
C8 C3 C4 C5 -0.6(3) . . . . ?
C9 C10 C11 C12 -0.8(3) . . . . ?
C10 C9 C14 C13 -0.7(3) . . . . ?
C10 C11 C12 O2 179.05(15) . . . . ?
C10 C11 C12 C13 -0.6(3) . . . . ?
C11 C12 C13 C14 1.3(3) . . . . ?
C12 C13 C14 C9 -0.7(3) . . . . ?
C14 C9 C10 C11 1.4(3) . . . . ?
C15 O2 C12 C11 -2.1(2) . . . . ?
C15 O2 C12 C13 177.58(16) . . . . ?
